data_7004654
loop_
_publ_author_name
'Schwan, Karl-Christian'
'Adolf, Ariane'
'Thoms, Christine'
'Zabel, Manfred'
'Timoshkin, Alexey Y.'
'Scheer, Manfred'

_publ_section_title
;
 Selective halogenation at the pnictogen atom in
 Lewis-acid/base-stabilised phosphanylboranes and arsanylboranes
;
_journal_issue 37
_journal_name_full 'Dalton Transactions'
_journal_page_first 5054
_journal_page_last 5058
_journal_paper_doi 10.1039/b809773a
_journal_year 2008
_chemical_compound_source 'see text'
_chemical_formula_moiety 'C8 H11 As B Br2 N O5 W'
_chemical_formula_structural 'C8 H11 As B Br2 N O5 W'
_chemical_formula_sum 'C8 H11 As B Br2 N O5 W'
_chemical_formula_weight 630.55
_chemical_name_systematic ?
_space_group_IT_number 2
_symmetry_cell_setting triclinic
_symmetry_Int_Tables_number 2
_symmetry_space_group_name_Hall '-P 1'
_symmetry_space_group_name_H-M 'P -1'
_atom_sites_solution_hydrogens geom
_atom_sites_solution_primary direct
_atom_sites_solution_secondary difmap
_cell_angle_alpha 84.206(4)
_cell_angle_beta 89.154(3)
_cell_angle_gamma 75.918(3)
_cell_formula_units_Z 4
_cell_length_a 9.0879(3)
_cell_length_b 12.1395(6)
_cell_length_c 14.9688(6)
_cell_measurement_reflns_used 6261
_cell_measurement_temperature 123
_cell_measurement_theta_max 62.0662
_cell_measurement_theta_min 2.9605
_cell_volume 1593.50(12)
_computing_cell_refinement
;
CrysAlis RED, Oxford Diffraction Ltd.,
Version 1.171.32.15 (release 10-01-2008 CrysAlis171 .NET)
;
_computing_data_collection
;
CrysAlis CCD, Oxford Diffraction Ltd.,
Version 1.171.32.15 (release 10-01-2008 CrysAlis171 .NET)
;
_computing_data_reduction
;
CrysAlis RED, Oxford Diffraction Ltd.,
Version 1.171.32.15 (release 10-01-2008 CrysAlis171 .NET)
;
_computing_molecular_graphics 'PLATON (Spek, 1990)'
_computing_publication_material 'PLATON (Spek, 2003)'
_computing_structure_refinement 'SHELXL-97 (Sheldrick, 1997)'
_computing_structure_solution 'SIR-97 (Altomare, 1999)'
_diffrn_ambient_temperature 123
_diffrn_detector_area_resol_mean 10.5431
_diffrn_measured_fraction_theta_full 0.971
_diffrn_measured_fraction_theta_max 0.971
_diffrn_measurement_details
;
1 omega 22.00 71.00 1.0000 1.5000
omega____ theta____ kappa____ phi______ omega'___ theta'___ frames
- -1.2571 45.0000 0.0000 0.0000 0.0000 49

2 phi -149.00 -91.00 1.0000 1.5000
omega____ theta____ kappa____ phi______ omega'___ theta'___ frames
-40.0000 -1.2571 0.0000 - 0.0000 0.0000 58

3 omega -23.00 31.00 1.0000 1.5000
omega____ theta____ kappa____ phi______ omega'___ theta'___ frames
- -1.2571 -75.0000 240.0000 0.0000 0.0000 54

4 omega -78.00 -22.00 1.0000 1.5000
omega____ theta____ kappa____ phi______ omega'___ theta'___ frames
- -1.2571 -75.0000 240.0000 0.0000 0.0000 56

5 phi -179.00 -119.00 1.0000 4.0000
omega____ theta____ kappa____ phi______ omega'___ theta'___ frames
-40.0000 -83.1433 0.0000 - 0.0000 0.0000 60

6 omega -115.00 -59.00 1.0000 4.0000
omega____ theta____ kappa____ phi______ omega'___ theta'___ frames
- -83.1433 75.0000 240.0000 0.0000 0.0000 56

7 omega -111.00 -56.00 1.0000 4.0000
omega____ theta____ kappa____ phi______ omega'___ theta'___ frames
- -83.1433 102.0000 206.0000 0.0000 0.0000 55

8 phi -61.00 1.00 1.0000 4.0000
omega____ theta____ kappa____ phi______ omega'___ theta'___ frames
-40.0000 -83.1433 0.0000 - 0.0000 0.0000 62

9 omega -114.00 -59.00 1.0000 4.0000
omega____ theta____ kappa____ phi______ omega'___ theta'___ frames
- -83.1433 109.0000 83.0000 0.0000 0.0000 55

10 omega -105.00 -53.00 1.0000 4.0000
omega____ theta____ kappa____ phi______ omega'___ theta'___ frames
- -83.1433 -65.0000 214.0000 0.0000 0.0000 52

11 omega -110.00 -58.00 1.0000 4.0000
omega____ theta____ kappa____ phi______ omega'___ theta'___ frames
- -83.1433 45.0000 120.0000 0.0000 0.0000 52

12 omega -114.00 -59.00 1.0000 4.0000
omega____ theta____ kappa____ phi______ omega'___ theta'___ frames
- -83.1433 75.0000 0.0000 0.0000 0.0000 55

13 phi -121.00 -59.00 1.0000 4.0000
omega____ theta____ kappa____ phi______ omega'___ theta'___ frames
-40.0000 -83.1433 0.0000 - 0.0000 0.0000 62

14 omega -61.00 -6.00 1.0000 4.0000
omega____ theta____ kappa____ phi______ omega'___ theta'___ frames
- -83.1433 109.0000 83.0000 0.0000 0.0000 55

15 omega -61.00 -6.00 1.0000 4.0000
omega____ theta____ kappa____ phi______ omega'___ theta'___ frames
- -83.1433 75.0000 0.0000 0.0000 0.0000 55

16 omega -133.00 -105.00 1.0000 4.0000
omega____ theta____ kappa____ phi______ omega'___ theta'___ frames
- -83.1433 -65.0000 214.0000 0.0000 0.0000 28

17 omega -60.00 -9.00 1.0000 4.0000
omega____ theta____ kappa____ phi______ omega'___ theta'___ frames
- -83.1433 45.0000 120.0000 0.0000 0.0000 51

18 omega 57.00 109.00 1.0000 4.0000
omega____ theta____ kappa____ phi______ omega'___ theta'___ frames
- 84.3933 49.0000 -39.0000 0.0000 0.0000 52

19 omega 11.00 62.00 1.0000 4.0000
omega____ theta____ kappa____ phi______ omega'___ theta'___ frames
- 84.3933 -45.0000 120.0000 0.0000 0.0000 51

20 omega 11.00 62.00 1.0000 4.0000
omega____ theta____ kappa____ phi______ omega'___ theta'___ frames
- 84.3933 -45.0000 240.0000 0.0000 0.0000 51

21 omega 58.00 109.00 1.0000 4.0000
omega____ theta____ kappa____ phi______ omega'___ theta'___ frames
- 84.3933 45.0000 0.0000 0.0000 0.0000 51

22 omega 58.00 86.00 1.0000 4.0000
omega____ theta____ kappa____ phi______ omega'___ theta'___ frames
- 84.3933 45.0000 240.0000 0.0000 0.0000 28

;
_diffrn_measurement_device_type 'Oxford Diffraction Gemini Ultra'
_diffrn_measurement_method omega-scan
_diffrn_radiation_monochromator mirror
_diffrn_radiation_probe x-ray
_diffrn_radiation_source 'Enhance (Cu) X-ray Source'
_diffrn_radiation_type CuK\a
_diffrn_radiation_wavelength 1.54184
_diffrn_reflns_av_R_equivalents 0.0379
_diffrn_reflns_av_sigmaI/netI 0.0396
_diffrn_reflns_limit_h_max 8
_diffrn_reflns_limit_h_min -10
_diffrn_reflns_limit_k_max 13
_diffrn_reflns_limit_k_min -13
_diffrn_reflns_limit_l_max 17
_diffrn_reflns_limit_l_min -17
_diffrn_reflns_number 10477
_diffrn_reflns_reduction_process
;
;
_diffrn_reflns_theta_full 62.16
_diffrn_reflns_theta_max 62.16
_diffrn_reflns_theta_min 2.97
_diffrn_standards_decay_% 0
_diffrn_standards_number 0
_exptl_absorpt_coefficient_mu 21.751
_exptl_absorpt_correction_T_max 1.00000
_exptl_absorpt_correction_T_min 0.14300
_exptl_absorpt_correction_type multi-scan
_exptl_absorpt_process_details
;
CrysAlis RED, Oxford Diffraction Ltd.,
Version 1.171.32.15 (release 10-01-2008 CrysAlis171 .NET)
Empirical absorption correction using spherical harmonics,
implemented in SCALE3 ABSPACK scaling algorithm.
;
_exptl_crystal_colour yellow
_exptl_crystal_density_diffrn 2.628
_exptl_crystal_density_method 'Not Measured'
_exptl_crystal_description rod
_exptl_crystal_F_000 1152
_exptl_crystal_size_max 0.140
_exptl_crystal_size_mid 0.040
_exptl_crystal_size_min 0.020
_refine_diff_density_max 3.076
_refine_diff_density_min -1.214
_refine_diff_density_rms 0.251
_refine_ls_extinction_method none
_refine_ls_goodness_of_fit_ref 1.048
_refine_ls_hydrogen_treatment mixed
_refine_ls_matrix_type full
_refine_ls_number_parameters 351
_refine_ls_number_reflns 4876
_refine_ls_number_restraints 0
_refine_ls_restrained_S_all 1.048
_refine_ls_R_factor_all 0.0468
_refine_ls_R_factor_gt 0.0387
_refine_ls_shift/su_max 0.000
_refine_ls_shift/su_mean 0.000
_refine_ls_structure_factor_coef Fsqd
_refine_ls_weighting_details 'calc w=1/[\s^2^(Fo^2^)+(0.0727P)^2^] where P=(Fo^2^+2Fc^2^)/3'
_refine_ls_weighting_scheme calc
_refine_ls_wR_factor_gt 0.1001
_refine_ls_wR_factor_ref 0.1051
_reflns_number_gt 4146
_reflns_number_total 4876
_reflns_threshold_expression I>2\s(I)
_cod_data_source_file b809773a.txt
_cod_data_source_block thc1
_cod_depositor_comments
;
The following automatic conversions were performed:
'_symmetry_cell_setting' value 'Triclinic' changed to 'triclinic'
according to '/home/saulius/struct/CIF-dictionaries/cif_core.dic'
dictionary named 'cif_core.dic' version 2.4.1 from 2010-06-29.

Automatic conversion script
Id: cif_fix_enum 1527 2010-12-29 10:47:43Z saulius 
;
_cod_database_code 7004654

loop_
_symmetry_equiv_pos_site_id
_symmetry_equiv_pos_as_xyz
1 x,y,z
2 -x,-y,-z

loop_
_atom_site_aniso_label
_atom_site_aniso_U_11
_atom_site_aniso_U_22
_atom_site_aniso_U_33
_atom_site_aniso_U_23
_atom_site_aniso_U_13
_atom_site_aniso_U_12
W1 0.0138(2) 0.0176(2) 0.0151(2) -0.0010(2) 0.0015(1) -0.0042(2)
Br1 0.0238(5) 0.0372(5) 0.0238(4) -0.0051(4) 0.0083(4) -0.0086(4)
Br2 0.0274(5) 0.0257(4) 0.0309(5) 0.0027(4) 0.0017(4) -0.0071(4)
As1 0.0195(5) 0.0201(4) 0.0166(4) 0.0000(3) 0.0014(3) -0.0084(3)
O1 0.036(4) 0.016(3) 0.039(4) -0.001(3) 0.004(3) -0.001(3)
O2 0.019(3) 0.030(3) 0.031(3) -0.004(3) 0.007(3) -0.011(2)
O3 0.032(4) 0.025(3) 0.038(3) -0.008(3) 0.002(3) -0.009(3)
O4 0.025(4) 0.036(3) 0.042(4) -0.005(3) 0.008(3) -0.012(3)
O5 0.035(4) 0.032(3) 0.022(3) 0.001(3) -0.008(3) -0.012(3)
N1 0.024(4) 0.024(3) 0.015(3) -0.012(3) 0.001(3) -0.013(3)
C1 0.011(4) 0.024(5) 0.024(4) 0.002(3) 0.002(3) -0.001(3)
C2 0.017(4) 0.019(4) 0.019(4) -0.008(3) -0.001(3) -0.009(3)
C3 0.016(4) 0.024(5) 0.028(4) -0.001(4) 0.005(3) -0.008(3)
C4 0.019(5) 0.015(4) 0.021(4) 0.004(3) 0.000(3) 0.000(3)
C5 0.007(4) 0.010(3) 0.023(4) 0.004(3) 0.000(3) 0.005(3)
C6 0.035(5) 0.035(5) 0.034(5) -0.018(4) 0.008(4) -0.015(4)
C7 0.038(5) 0.028(4) 0.020(4) 0.008(4) -0.002(4) -0.017(4)
C8 0.035(5) 0.033(5) 0.029(4) -0.001(4) -0.001(4) -0.018(4)
B1 0.024(5) 0.025(5) 0.029(5) 0.002(4) -0.008(4) -0.009(4)
W2 0.0143(2) 0.0175(2) 0.0151(2) -0.0004(2) 0.0010(1) -0.0046(2)
Br3 0.0295(5) 0.0270(4) 0.0233(4) -0.0017(4) 0.0082(4) -0.0097(4)
Br4 0.0308(5) 0.0300(5) 0.0282(4) 0.0012(4) 0.0026(4) -0.0001(4)
As2 0.0214(5) 0.0281(5) 0.0176(4) 0.0033(4) -0.0007(4) -0.0120(4)
O11 0.026(3) 0.017(3) 0.041(4) -0.004(3) 0.000(3) -0.003(2)
O12 0.025(4) 0.028(3) 0.037(3) -0.005(3) 0.006(3) -0.008(3)
O13 0.024(3) 0.027(3) 0.052(4) -0.004(3) 0.008(3) -0.009(3)
O14 0.023(4) 0.040(4) 0.043(4) -0.004(3) 0.007(3) -0.016(3)
O15 0.032(4) 0.043(4) 0.022(3) 0.002(3) -0.006(3) -0.019(3)
N2 0.025(4) 0.040(4) 0.018(3) 0.000(3) -0.001(3) -0.019(3)
C11 0.013(4) 0.030(5) 0.021(4) -0.001(4) 0.000(3) -0.007(3)
C12 0.019(5) 0.024(4) 0.017(4) -0.002(3) 0.000(3) -0.005(3)
C13 0.024(5) 0.025(5) 0.022(4) 0.004(4) 0.001(3) -0.011(4)
C14 0.024(5) 0.021(4) 0.021(4) -0.003(3) 0.005(4) -0.006(3)
C15 0.009(4) 0.019(4) 0.026(5) -0.004(3) 0.005(3) -0.005(3)
C16 0.046(6) 0.056(6) 0.042(5) -0.026(5) 0.013(5) -0.036(5)
C17 0.050(6) 0.055(6) 0.013(4) 0.007(4) -0.001(4) -0.034(5)
C18 0.030(6) 0.042(6) 0.081(8) 0.008(6) 0.013(5) -0.012(5)
B2 0.026(5) 0.033(5) 0.027(5) 0.007(4) -0.001(4) -0.011(4)

loop_
_atom_site_label
_atom_site_type_symbol
_atom_site_thermal_displace_type
_atom_site_fract_x
_atom_site_fract_y
_atom_site_fract_z
_atom_site_occupancy
_atom_site_U_iso_or_equiv
_atom_site_calc_flag
_atom_site_refinement_flags
W1 W Uani 0.54900(4) 0.17400(3) 0.37263(2) 1.000 0.0155(1) . .
Br1 Br Uani 0.62789(10) 0.18451(7) 0.10247(6) 1.000 0.0280(3) . .
Br2 Br Uani 0.37500(10) 0.42717(7) 0.17574(6) 1.000 0.0283(3) . .
As1 As Uani 0.43790(10) 0.22788(7) 0.21405(5) 1.000 0.0183(3) . .
O1 O Uani 0.6258(7) -0.0912(5) 0.3520(4) 1.000 0.031(2) . .
O2 O Uani 0.2225(6) 0.1551(5) 0.4423(4) 1.000 0.0258(17) . .
O3 O Uani 0.4716(7) 0.4344(5) 0.4154(4) 1.000 0.0310(19) . .
O4 O Uani 0.8728(7) 0.1931(5) 0.2986(4) 1.000 0.034(2) . .
O5 O Uani 0.6834(7) 0.1094(5) 0.5678(4) 1.000 0.0292(19) . .
N1 N Uani 0.2291(7) 0.0808(5) 0.1479(4) 1.000 0.0191(19) . .
C1 C Uani 0.5997(9) 0.0038(7) 0.3573(5) 1.000 0.021(3) . .
C2 C Uani 0.3392(9) 0.1632(6) 0.4167(5) 1.000 0.017(2) . .
C3 C Uani 0.4988(9) 0.3418(7) 0.3982(6) 1.000 0.022(3) . .
C4 C Uani 0.7569(9) 0.1853(6) 0.3256(5) 1.000 0.020(3) . .
C5 C Uani 0.6328(8) 0.1328(6) 0.4978(5) 1.000 0.015(2) . .
C6 C Uani 0.3508(10) 0.0129(7) 0.0935(6) 1.000 0.033(3) . .
C7 C Uani 0.2311(10) 0.0164(7) 0.2379(5) 1.000 0.028(3) . .
C8 C Uani 0.0784(10) 0.0901(7) 0.1032(6) 1.000 0.031(3) . .
B1 B Uani 0.2436(11) 0.2076(8) 0.1513(7) 1.000 0.026(3) . .
W2 W Uani 0.06206(4) 0.67207(3) 0.36719(2) 1.000 0.0156(1) . .
Br3 Br Uani 0.18649(10) 0.73173(7) 0.10572(5) 1.000 0.0263(3) . .
Br4 Br Uani -0.18075(10) 0.88183(7) 0.16045(6) 1.000 0.0312(3) . .
As2 As Uani -0.01491(10) 0.70170(7) 0.20130(6) 1.000 0.0217(3) . .
O11 O Uani 0.1382(6) 0.4044(5) 0.3546(4) 1.000 0.0283(19) . .
O12 O Uani -0.2688(7) 0.6568(5) 0.4293(4) 1.000 0.0297(19) . .
O13 O Uani -0.0322(7) 0.9391(5) 0.3901(5) 1.000 0.0339(19) . .
O14 O Uani 0.3999(7) 0.6818(5) 0.3138(4) 1.000 0.034(2) . .
O15 O Uani 0.1697(7) 0.6177(5) 0.5689(4) 1.000 0.031(2) . .
N2 N Uani -0.2223(8) 0.5520(6) 0.1384(4) 1.000 0.026(2) . .
C11 C Uani 0.1131(9) 0.5002(7) 0.3583(5) 1.000 0.021(3) . .
C12 C Uani -0.1504(9) 0.6640(7) 0.4060(5) 1.000 0.020(3) . .
C13 C Uani 0.0026(9) 0.8443(7) 0.3800(5) 1.000 0.023(3) . .
C14 C Uani 0.2793(10) 0.6789(7) 0.3329(5) 1.000 0.022(3) . .
C15 C Uani 0.1305(8) 0.6375(6) 0.4954(5) 1.000 0.018(3) . .
C16 C Uani -0.2291(11) 0.4668(8) 0.0715(7) 1.000 0.043(3) . .
C17 C Uani -0.2175(11) 0.4899(8) 0.2284(5) 1.000 0.036(3) . .
C18 C Uani -0.3605(11) 0.6453(8) 0.1274(9) 1.000 0.052(4) . .
B2 B Uani -0.0720(11) 0.5921(8) 0.1146(6) 1.000 0.029(3) . .
H1A H Uiso 0.144(6) 0.254(3) 0.186(2) 1.000 0.0310 calc R
H1B H Uiso 0.2396(11) 0.248(2) 0.082(4) 1.000 0.0310 calc R
H6A H Uiso 0.44980 0.00580 0.12170 1.000 0.0390 calc R
H6B H Uiso 0.34890 0.05160 0.03270 1.000 0.0390 calc R
H6C H Uiso 0.33340 -0.06320 0.09050 1.000 0.0390 calc R
H7A H Uiso 0.22570 -0.06200 0.23090 1.000 0.0330 calc R
H7B H Uiso 0.14390 0.05360 0.27240 1.000 0.0330 calc R
H7C H Uiso 0.32520 0.01490 0.26970 1.000 0.0330 calc R
H8A H Uiso 0.06560 0.01350 0.09650 1.000 0.0370 calc R
H8B H Uiso 0.07520 0.13290 0.04380 1.000 0.0370 calc R
H8C H Uiso -0.00360 0.13000 0.14010 1.000 0.0370 calc R
H2A H Uiso -0.0837(13) 0.635(2) 0.047(4) 1.000 0.0340 calc R
H2B H Uiso 0.022(5) 0.517(4) 0.1145(6) 1.000 0.0340 calc R
H16A H Uiso -0.14430 0.39950 0.08290 1.000 0.0510 calc R
H16B H Uiso -0.22230 0.50240 0.01030 1.000 0.0510 calc R
H16C H Uiso -0.32520 0.44380 0.07820 1.000 0.0510 calc R
H17A H Uiso -0.23080 0.54420 0.27390 1.000 0.0440 calc R
H17B H Uiso -0.11930 0.43450 0.23780 1.000 0.0440 calc R
H17C H Uiso -0.29910 0.44980 0.23350 1.000 0.0440 calc R
H18A H Uiso -0.44990 0.61370 0.13480 1.000 0.0620 calc R
H18B H Uiso -0.36240 0.68610 0.06740 1.000 0.0620 calc R
H18C H Uiso -0.36120 0.69820 0.17280 1.000 0.0620 calc R

loop_
_atom_type_symbol
_atom_type_description
_atom_type_scat_dispersion_real
_atom_type_scat_dispersion_imag
_atom_type_scat_source
W W -5.4734 5.5774 'International Tables Vol C Tables 4.2.6.8 and 6.1.1.4'
O O 0.0492 0.0322 'International Tables Vol C Tables 4.2.6.8 and 6.1.1.4'
N N 0.0311 0.0180 'International Tables Vol C Tables 4.2.6.8 and 6.1.1.4'
Br Br -0.6763 1.2805 'International Tables Vol C Tables 4.2.6.8 and 6.1.1.4'
B B 0.0090 0.0039 'International Tables Vol C Tables 4.2.6.8 and 6.1.1.4'
As As -0.9300 1.0051 'International Tables Vol C Tables 4.2.6.8 and 6.1.1.4'
H H 0.0000 0.0000 'International Tables Vol C Tables 4.2.6.8 and 6.1.1.4'
C C 0.0181 0.0091 'International Tables Vol C Tables 4.2.6.8 and 6.1.1.4'

loop_
_geom_angle_atom_site_label_1
_geom_angle_atom_site_label_2
_geom_angle_atom_site_label_3
_geom_angle
_geom_angle_site_symmetry_1
_geom_angle_site_symmetry_2
_geom_angle_site_symmetry_3
_geom_angle_publ_flag
As1 W1 C1 92.5(2) . . . yes
As1 W1 C2 88.5(2) . . . yes
As1 W1 C3 91.6(2) . . . yes
As1 W1 C4 90.2(2) . . . yes
As1 W1 C5 179.1(2) . . . yes
C1 W1 C2 89.2(3) . . . yes
C1 W1 C3 175.7(3) . . . yes
C1 W1 C4 90.7(3) . . . yes
C1 W1 C5 88.0(3) . . . yes
C2 W1 C3 89.5(3) . . . yes
C2 W1 C4 178.7(3) . . . yes
C2 W1 C5 90.7(3) . . . yes
C3 W1 C4 90.8(3) . . . yes
C3 W1 C5 88.0(3) . . . yes
C4 W1 C5 90.7(3) . . . yes
C11 W2 C12 88.8(3) . . . yes
C11 W2 C13 177.4(3) . . . yes
C11 W2 C14 91.1(3) . . . yes
C11 W2 C15 87.8(3) . . . yes
C12 W2 C13 88.8(3) . . . yes
C12 W2 C14 177.9(3) . . . yes
C12 W2 C15 89.4(3) . . . yes
C13 W2 C14 91.3(3) . . . yes
C13 W2 C15 91.3(3) . . . yes
C14 W2 C15 88.5(3) . . . yes
As2 W2 C11 88.3(2) . . . yes
As2 W2 C12 91.9(2) . . . yes
As2 W2 C13 92.7(2) . . . yes
As2 W2 C14 90.3(2) . . . yes
As2 W2 C15 175.9(2) . . . yes
W1 As1 Br1 111.78(4) . . . yes
W1 As1 Br2 111.90(4) . . . yes
W1 As1 B1 134.0(3) . . . yes
Br1 As1 Br2 96.03(4) . . . yes
Br1 As1 B1 102.9(3) . . . yes
Br2 As1 B1 92.9(3) . . . yes
Br3 As2 Br4 95.81(4) . . . yes
Br3 As2 B2 91.1(3) . . . yes
Br4 As2 B2 105.1(3) . . . yes
W2 As2 B2 132.1(3) . . . yes
W2 As2 Br3 112.26(4) . . . yes
W2 As2 Br4 112.87(4) . . . yes
C7 N1 C8 108.6(6) . . . yes
C6 N1 C7 107.6(6) . . . yes
C6 N1 C8 108.3(6) . . . yes
C6 N1 B1 112.6(6) . . . yes
C7 N1 B1 113.6(6) . . . yes
C8 N1 B1 106.0(6) . . . yes
C16 N2 B2 104.8(6) . . . yes
C16 N2 C17 106.5(7) . . . yes
C16 N2 C18 108.4(7) . . . yes
C18 N2 B2 113.4(7) . . . yes
C17 N2 C18 110.2(8) . . . yes
C17 N2 B2 113.1(7) . . . yes
W1 C1 O1 177.4(7) . . . yes
W1 C2 O2 178.7(6) . . . yes
W1 C3 O3 177.8(8) . . . yes
W1 C4 O4 179.1(6) . . . yes
W1 C5 O5 178.4(7) . . . yes
H6A C6 H6B 110.00 . . . no
H6A C6 H6C 110.00 . . . no
H6B C6 H6C 109.00 . . . no
N1 C6 H6B 109.00 . . . no
N1 C6 H6C 109.00 . . . no
N1 C6 H6A 109.00 . . . no
N1 C7 H7A 109.00 . . . no
N1 C7 H7C 109.00 . . . no
H7A C7 H7C 109.00 . . . no
H7B C7 H7C 110.00 . . . no
H7A C7 H7B 109.00 . . . no
N1 C7 H7B 110.00 . . . no
N1 C8 H8C 110.00 . . . no
N1 C8 H8A 109.00 . . . no
N1 C8 H8B 109.00 . . . no
H8B C8 H8C 109.00 . . . no
H8A C8 H8B 109.00 . . . no
H8A C8 H8C 110.00 . . . no
W2 C11 O11 178.2(7) . . . yes
W2 C12 O12 178.2(7) . . . yes
W2 C13 O13 177.6(7) . . . yes
W2 C14 O14 179.5(8) . . . yes
W2 C15 O15 180.0(9) . . . yes
N2 C16 H16A 110.00 . . . no
N2 C16 H16B 109.00 . . . no
H16B C16 H16C 109.00 . . . no
H16A C16 H16B 109.00 . . . no
H16A C16 H16C 110.00 . . . no
N2 C16 H16C 109.00 . . . no
H17A C17 H17C 109.00 . . . no
N2 C17 H17C 110.00 . . . no
H17A C17 H17B 109.00 . . . no
N2 C17 H17A 109.00 . . . no
H17B C17 H17C 110.00 . . . no
N2 C17 H17B 109.00 . . . no
N2 C18 H18C 109.00 . . . no
N2 C18 H18B 109.00 . . . no
N2 C18 H18A 109.00 . . . no
H18A C18 H18B 110.00 . . . no
H18A C18 H18C 109.00 . . . no
H18B C18 H18C 109.00 . . . no
As1 B1 N1 116.6(6) . . . yes
N1 B1 H1B 108.00 . . . no
H1A B1 H1B 107.00 . . . no
N1 B1 H1A 108.00 . . . no
As1 B1 H1A 108.00 . . . no
As1 B1 H1B 108.00 . . . no
As2 B2 N2 115.6(6) . . . yes
As2 B2 H2A 108.00 . . . no
As2 B2 H2B 108.00 . . . no
N2 B2 H2A 108.00 . . . no
N2 B2 H2B 109.00 . . . no
H2A B2 H2B 107.00 . . . no

loop_
_geom_bond_atom_site_label_1
_geom_bond_atom_site_label_2
_geom_bond_distance
_geom_bond_site_symmetry_1
_geom_bond_site_symmetry_2
_geom_bond_publ_flag
W1 As1 2.5530(8) . . yes
W1 C1 2.040(8) . . yes
W1 C2 2.038(8) . . yes
W1 C3 2.050(8) . . yes
W1 C4 2.038(8) . . yes
W1 C5 2.002(7) . . yes
W2 C12 2.030(8) . . yes
W2 As2 2.5560(10) . . yes
W2 C11 2.042(8) . . yes
W2 C15 1.998(7) . . yes
W2 C13 2.056(8) . . yes
W2 C14 2.052(9) . . yes
Br1 As1 2.3871(12) . . yes
Br2 As1 2.3591(12) . . yes
Br3 As2 2.3816(13) . . yes
Br4 As2 2.3623(12) . . yes
As1 B1 2.090(10) . . yes
As2 B2 2.104(9) . . yes
O1 C1 1.130(10) . . yes
O2 C2 1.146(10) . . yes
O3 C3 1.146(10) . . yes
O4 C4 1.145(10) . . yes
O5 C5 1.132(10) . . yes
O11 C11 1.136(10) . . yes
O12 C12 1.147(11) . . yes
O13 C13 1.142(10) . . yes
O14 C14 1.137(11) . . yes
O15 C15 1.145(10) . . yes
N1 C8 1.508(11) . . yes
N1 C6 1.494(11) . . yes
N1 C7 1.486(10) . . yes
N1 B1 1.582(11) . . yes
N2 C16 1.523(12) . . yes
N2 B2 1.582(13) . . yes
N2 C17 1.472(10) . . yes
N2 C18 1.471(12) . . yes
C6 H6A 0.9800 . . no
C6 H6B 0.9800 . . no
C6 H6C 0.9800 . . no
C7 H7A 0.9800 . . no
C7 H7B 0.9800 . . no
C7 H7C 0.9800 . . no
C8 H8B 0.9800 . . no
C8 H8A 0.9800 . . no
C8 H8C 0.9800 . . no
C16 H16C 0.9800 . . no
C16 H16A 0.9800 . . no
C16 H16B 0.9800 . . no
C17 H17A 0.9800 . . no
C17 H17C 0.9800 . . no
C17 H17B 0.9800 . . no
C18 H18A 0.9800 . . no
C18 H18C 0.9800 . . no
C18 H18B 0.9800 . . no
B1 H1B 1.1000 . . no
B1 H1A 1.1000 . . no
B2 H2A 1.0800 . . no
B2 H2B 1.0900 . . no

loop_
_geom_contact_atom_site_label_1
_geom_contact_atom_site_label_2
_geom_contact_distance
_geom_contact_site_symmetry_1
_geom_contact_site_symmetry_2
_geom_contact_publ_flag
Br1 Br4 3.6837(12) . 1_645 no
Br1 C6 3.649(9) . . no
Br1 Br3 3.6920(12) . 2_665 no
Br2 O11 3.442(6) . . no
Br2 Br3 3.7271(12) . . no
Br2 C11 3.632(8) . . no
Br3 C16 3.715(10) . 2_565 no
Br3 Br1 3.6920(12) . 2_665 no
Br3 Br2 3.7271(12) . . no
Br4 C18 3.708(10) . . no
Br4 O1 3.344(6) . 1_465 no
Br4 Br1 3.6837(12) . 1_465 no
Br1 H6A 3.0000 . . no
Br2 H17C 3.1800 . 1_655 no
Br2 H2B 3.2400 . . no
Br2 H16C 3.1100 . 1_655 no
Br2 H18A 3.0800 . 1_655 no
Br2 H16B 3.0800 . 2_565 no
Br3 H6C 3.0900 . 1_565 no
Br4 H8A 3.1400 . 1_565 no
Br4 H18C 3.0600 . . no
Br4 H6B 3.2300 . 2_565 no
Br4 H8B 3.2000 . 2_565 no
As1 C4 3.271(8) . . no
As1 C1 3.336(8) . . no
As1 C2 3.226(8) . . no
As1 C3 3.317(9) . . no
As2 C12 3.316(8) . . no
As2 C13 3.355(8) . . no
As2 C14 3.285(9) . . no
As2 C11 3.224(8) . . no
As1 H6A 3.1300 . . no
As1 H7C 3.0400 . . no
As2 H18C 3.1900 . . no
As2 H17A 3.1700 . . no
O1 O12 3.083(8) . 1_645 no
O1 Br4 3.344(6) . 1_645 no
O1 O5 3.088(9) . 2_656 no
O1 C5 3.320(10) . 2_656 no
O1 C12 3.201(10) . 1_645 no
O1 C13 3.345(11) . 1_645 no
O2 O12 3.235(8) . 2_566 no
O2 O11 3.093(8) . . no
O2 O5 3.134(8) . 2_656 no
O2 C13 3.331(10) . 2_566 no
O2 C12 3.267(10) . 2_566 no
O3 C11 3.265(11) . . no
O3 C14 3.192(10) . . no
O3 O14 3.148(8) . . no
O3 O12 3.221(9) . 2_566 no
O3 O15 3.174(9) . 2_666 no
O3 O3 3.236(8) . 2_666 no
O4 O13 3.165(9) . 1_645 no
O4 O15 3.134(8) . 2_666 no
O5 C7 3.160(10) . 2_656 no
O5 C2 3.350(9) . 2_656 no
O5 O2 3.134(8) . 2_656 no
O5 O13 3.141(9) . 2_666 no
O5 O1 3.088(9) . 2_656 no
O5 O14 3.174(8) . 2_666 no
O5 C1 3.330(10) . 2_656 no
O5 C13 3.163(11) . 2_666 no
O5 C14 3.184(10) . 2_666 no
O11 C3 3.239(10) . . no
O11 O15 3.070(9) . 2_566 no
O11 C15 3.388(9) . 2_566 no
O11 O2 3.093(8) . . no
O11 C2 3.110(9) . . no
O11 Br2 3.442(6) . . no
O12 O1 3.083(8) . 1_465 no
O12 O2 3.235(8) . 2_566 no
O12 C2 3.285(9) . 2_566 no
O12 C3 3.297(11) . 2_566 no
O12 O3 3.221(9) . 2_566 no
O12 O15 3.231(8) . 2_566 no
O13 O4 3.165(9) . 1_465 no
O13 C1 3.277(11) . 1_465 no
O13 O5 3.141(9) . 2_666 no
O13 C4 3.197(10) . 1_465 no
O14 O5 3.174(8) . 2_666 no
O14 O3 3.148(8) . . no
O15 O4 3.134(8) . 2_666 no
O15 C4 3.198(10) . 2_666 no
O15 C3 3.221(11) . 2_666 no
O15 O3 3.174(9) . 2_666 no
O15 C17 3.172(10) . 2_566 no
O15 C11 3.352(10) . 2_566 no
O15 O12 3.231(8) . 2_566 no
O15 O11 3.070(9) . 2_566 no
O4 H8C 2.7100 . 1_655 no
O4 H7B 2.6800 . 1_655 no
O5 H7C 2.7400 . 2_656 no
O11 H17B 2.8700 . . no
O12 H17A 2.7900 . . no
O13 H7B 2.8500 . 1_565 no
O15 H17A 2.8800 . 2_566 no
C1 As1 3.336(8) . . no
C1 O13 3.277(11) . 1_645 no
C1 C4 2.902(11) . . no
C1 C5 2.807(11) . . no
C1 O5 3.330(10) . 2_656 no
C1 C5 3.572(11) . 2_656 no
C1 C2 2.863(11) . . no
C2 C1 2.863(11) . . no
C2 As1 3.226(8) . . no
C2 O12 3.285(9) . 2_566 no
C2 O11 3.110(9) . . no
C2 C3 2.877(11) . . no
C2 C5 2.873(11) . . no
C2 O5 3.350(9) . 2_656 no
C3 O11 3.239(10) . . no
C3 C4 2.910(11) . . no
C3 O15 3.221(11) . 2_666 no
C3 Br2 3.504(9) . . no
C3 As1 3.317(9) . . no
C3 C5 2.816(11) . . no
C3 C2 2.877(11) . . no
C3 O12 3.297(11) . 2_566 no
C3 C11 3.590(12) . . no
C4 As1 3.271(8) . . no
C4 C3 2.910(11) . . no
C4 Br1 3.558(8) . . no
C4 O13 3.197(10) . 1_645 no
C4 C1 2.902(11) . . no
C4 C5 2.873(11) . . no
C4 O15 3.198(10) . 2_666 no
C5 C4 2.873(11) . . no
C5 O1 3.320(10) . 2_656 no
C5 C1 2.807(11) . . no
C5 C2 2.873(11) . . no
C5 C3 2.816(11) . . no
C5 C1 3.572(11) . 2_656 no
C6 Br1 3.649(9) . . no
C7 O5 3.160(10) . 2_656 no
C11 O3 3.265(11) . . no
C11 C12 2.849(12) . . no
C11 Br2 3.632(8) . . no
C11 As2 3.224(8) . . no
C11 C14 2.923(12) . . no
C11 C3 3.590(12) . . no
C11 O15 3.352(10) . 2_566 no
C11 C15 2.801(11) . . no
C12 C11 2.849(12) . . no
C12 O1 3.201(10) . 1_465 no
C12 C15 2.833(11) . . no
C12 As2 3.316(8) . . no
C12 C13 2.858(12) . . no
C12 O2 3.267(10) . 2_566 no
C13 C14 2.937(12) . . no
C13 C15 2.899(11) . . no
C13 C12 2.858(12) . . no
C13 Br4 3.643(8) . . no
C13 O2 3.331(10) . 2_566 no
C13 As2 3.355(8) . . no
C13 O1 3.345(11) . 1_465 no
C13 O5 3.163(11) . 2_666 no
C14 C13 2.937(12) . . no
C14 C11 2.923(12) . . no
C14 Br3 3.474(8) . . no
C14 O5 3.184(10) . 2_666 no
C14 O3 3.192(10) . . no
C14 As2 3.285(9) . . no
C14 C15 2.826(11) . . no
C15 O11 3.388(9) . 2_566 no
C15 C13 2.899(11) . . no
C15 C11 2.801(11) . . no
C15 C14 2.826(11) . . no
C15 C12 2.833(11) . . no
C16 Br3 3.715(10) . 2_565 no
C17 O15 3.172(10) . 2_566 no
C18 Br4 3.708(10) . . no
C1 H7C 2.8000 . . no
C2 H7C 3.0000 . . no
C11 H17B 3.0900 . . no
C12 H17A 2.7700 . . no
H1A H8C 2.4000 . . no
H1B H2A 2.5100 . 2_565 no
H1B H6B 2.5300 . . no
H1B H8B 2.3900 . . no
H2A H16B 2.3800 . . no
H2A H18B 2.4800 . . no
H2A H1B 2.5100 . 2_565 no
H2B H16A 2.4000 . . no
H2B Br2 3.2400 . . no
H2B H17B 2.5000 . . no
H2B H16B 2.5800 . 2_565 no
H6A H7C 2.4700 . . no
H6A Br1 3.0000 . . no
H6A As1 3.1300 . . no
H6B H1B 2.5300 . . no
H6B H8B 2.4500 . . no
H6B Br4 3.2300 . 2_565 no
H6C Br3 3.0900 . 1_545 no
H6C H7A 2.3100 . . no
H6C H8A 2.3900 . . no
H7A H8A 2.4600 . . no
H7A H6C 2.3100 . . no
H7B O4 2.6800 . 1_455 no
H7B O13 2.8500 . 1_545 no
H7B H8C 2.3800 . . no
H7C O5 2.7400 . 2_656 no
H7C As1 3.0400 . . no
H7C C1 2.8000 . . no
H7C C2 3.0000 . . no
H7C H6A 2.4700 . . no
H8A H7A 2.4600 . . no
H8A Br4 3.1400 . 1_545 no
H8A H6C 2.3900 . . no
H8B Br4 3.2000 . 2_565 no
H8B H1B 2.3900 . . no
H8B H6B 2.4500 . . no
H8C H7B 2.3800 . . no
H8C O4 2.7100 . 1_455 no
H8C H1A 2.4000 . . no
H16A H2B 2.4000 . . no
H16A H17B 2.4200 . . no
H16B H2A 2.3800 . . no
H16B H18B 2.5100 . . no
H16B Br2 3.0800 . 2_565 no
H16B H2B 2.5800 . 2_565 no
H16C Br2 3.1100 . 1_455 no
H16C H17C 2.3500 . . no
H16C H18A 2.3300 . . no
H17A As2 3.1700 . . no
H17A O12 2.7900 . . no
H17A C12 2.7700 . . no
H17A H18C 2.3600 . . no
H17A O15 2.8800 . 2_566 no
H17B O11 2.8700 . . no
H17B C11 3.0900 . . no
H17B H2B 2.5000 . . no
H17B H16A 2.4200 . . no
H17C Br2 3.1800 . 1_455 no
H17C H16C 2.3500 . . no
H17C H18A 2.4800 . . no
H18A Br2 3.0800 . 1_455 no
H18A H16C 2.3300 . . no
H18A H17C 2.4800 . . no
H18B H2A 2.4800 . . no
H18B H16B 2.5100 . . no
H18C Br4 3.0600 . . no
H18C As2 3.1900 . . no
H18C H17A 2.3600 . . no

loop_
_geom_torsion_atom_site_label_1
_geom_torsion_atom_site_label_2
_geom_torsion_atom_site_label_3
_geom_torsion_atom_site_label_4
_geom_torsion
_geom_torsion_site_symmetry_1
_geom_torsion_site_symmetry_2
_geom_torsion_site_symmetry_3
_geom_torsion_site_symmetry_4
_geom_torsion_publ_flag
C1 W1 As1 Br1 -67.1(2) . . . . no
C2 W1 As1 Br1 -156.2(2) . . . . no
C3 W1 As1 Br1 114.4(2) . . . . no
C4 W1 As1 Br1 23.7(2) . . . . no
C1 W1 As1 Br2 -173.5(2) . . . . no
C2 W1 As1 Br2 97.4(2) . . . . no
C3 W1 As1 Br2 8.0(2) . . . . no
C4 W1 As1 Br2 -82.7(2) . . . . no
C1 W1 As1 B1 69.0(4) . . . . no
C2 W1 As1 B1 -20.1(4) . . . . no
C3 W1 As1 B1 -109.5(4) . . . . no
C4 W1 As1 B1 159.7(4) . . . . no
C12 W2 As2 B2 -70.1(4) . . . . no
C13 W2 As2 B2 -159.0(4) . . . . no
C14 W2 As2 B2 109.7(4) . . . . no
C11 W2 As2 Br4 158.2(2) . . . . no
C12 W2 As2 Br4 69.5(2) . . . . no
C13 W2 As2 Br4 -19.4(2) . . . . no
C11 W2 As2 Br3 -94.9(2) . . . . no
C12 W2 As2 Br3 176.4(2) . . . . no
C13 W2 As2 Br3 87.6(2) . . . . no
C14 W2 As2 Br3 -3.7(2) . . . . no
C14 W2 As2 Br4 -110.7(2) . . . . no
C11 W2 As2 B2 18.6(4) . . . . no
W1 As1 B1 N1 -60.6(8) . . . . no
Br2 As1 B1 N1 174.9(6) . . . . no
Br1 As1 B1 N1 78.1(6) . . . . no
Br3 As2 B2 N2 -172.8(6) . . . . no
Br4 As2 B2 N2 -76.5(6) . . . . no
W2 As2 B2 N2 65.3(7) . . . . no
C6 N1 B1 As1 -64.0(8) . . . . no
C7 N1 B1 As1 58.7(8) . . . . no
C8 N1 B1 As1 177.8(6) . . . . no
C16 N2 B2 As2 -175.1(6) . . . . no
C17 N2 B2 As2 -59.5(8) . . . . no
C18 N2 B2 As2 66.8(9) . . . . no
